data_4332761
loop_
_publ_author_name
'Wang, Ruihu'
'Jin, Chuan-Ming'
'Twamley, Brendan'
'Shreeve, Jean'ne M.'

_publ_section_title
;
 Syntheses and Characterization of Unsymmetric Dicationic Salts
 Incorporating Imidazolium and Triazolium Functionalities
;
_journal_issue 16
_journal_name_full 'Inorganic Chemistry'
_journal_page_first 6396
_journal_page_last 6403
_journal_paper_doi 10.1021/ic060822i
_journal_volume 45
_journal_year 2006
_chemical_formula_moiety 'C28 H46 I4 N10 Pd2'
_chemical_formula_sum 'C28 H46 I4 N10 Pd2'
_chemical_formula_weight 1243.15
_space_group_IT_number 14
_symmetry_cell_setting monoclinic
_symmetry_space_group_name_Hall '-P 2ybc'
_symmetry_space_group_name_H-M 'P 1 21/c 1'
_atom_sites_solution_hydrogens geom
_atom_sites_solution_primary direct
_atom_sites_solution_secondary difmap
_audit_creation_method SHELXL-97
_cell_angle_alpha 90.00
_cell_angle_beta 94.813(1)
_cell_angle_gamma 90.00
_cell_formula_units_Z 2
_cell_length_a 7.8006(5)
_cell_length_b 15.2620(9)
_cell_length_c 15.8084(10)
_cell_measurement_reflns_used 6088
_cell_measurement_temperature 87(2)
_cell_measurement_theta_max 29.96
_cell_measurement_theta_min 2.58
_cell_volume 1875.4(2)
_computing_cell_refinement 'Bruker SAINT+ v. 6.45a'
_computing_data_collection 'Bruker SMART v. 5.626'
_computing_data_reduction 'Bruker SAINT+ v. 6.45a'
_computing_molecular_graphics 'XP, Bruker SHELXTL v. 6.12'
_computing_publication_material 'XCIF, Bruker SHELXTL v. 6.12'
_computing_structure_refinement 'XL, Bruker SHELXTL v. 6.12'
_computing_structure_solution 'XS, Bruker SHELXTL v. 6.12'
_diffrn_ambient_temperature 87(2)
_diffrn_detector_area_resol_mean 8.3
_diffrn_measured_fraction_theta_full 0.999
_diffrn_measured_fraction_theta_max 0.999
_diffrn_measurement_device_type 'Bruker/Siemens SMART APEX'
_diffrn_measurement_method '\w scans'
_diffrn_radiation_monochromator graphite
_diffrn_radiation_source 'normal-focus sealed tube'
_diffrn_radiation_type MoK\a
_diffrn_radiation_wavelength 0.71073
_diffrn_reflns_av_R_equivalents 0.0470
_diffrn_reflns_av_sigmaI/netI 0.0311
_diffrn_reflns_limit_h_max 9
_diffrn_reflns_limit_h_min -9
_diffrn_reflns_limit_k_max 18
_diffrn_reflns_limit_k_min 0
_diffrn_reflns_limit_l_max 18
_diffrn_reflns_limit_l_min 0
_diffrn_reflns_number 28147
_diffrn_reflns_theta_full 25.25
_diffrn_reflns_theta_max 25.25
_diffrn_reflns_theta_min 1.86
_diffrn_standards_number 0
_exptl_absorpt_coefficient_mu 4.286
_exptl_absorpt_correction_T_max 0.8473
_exptl_absorpt_correction_T_min 0.3501
_exptl_absorpt_correction_type multi-scan
_exptl_absorpt_process_details 'SADABS; Bruker, 2004'
_exptl_crystal_colour orange
_exptl_crystal_density_diffrn 2.201
_exptl_crystal_density_method 'not measured'
_exptl_crystal_description plate
_exptl_crystal_F_000 1176
_exptl_crystal_size_max 0.31
_exptl_crystal_size_mid 0.09
_exptl_crystal_size_min 0.04
_refine_diff_density_max 1.675
_refine_diff_density_min -1.076
_refine_diff_density_rms 0.214
_refine_ls_extinction_method none
_refine_ls_goodness_of_fit_ref 1.103
_refine_ls_hydrogen_treatment constr
_refine_ls_matrix_type full
_refine_ls_number_parameters 201
_refine_ls_number_reflns 3403
_refine_ls_number_restraints 12
_refine_ls_restrained_S_all 1.101
_refine_ls_R_factor_all 0.0502
_refine_ls_R_factor_gt 0.0444
_refine_ls_shift/su_max 0.000
_refine_ls_shift/su_mean 0.000
_refine_ls_structure_factor_coef Fsqd
_refine_ls_weighting_details 'calc w=1/[\s^2^(Fo^2^)+(0.0397P)^2^+23.1888P] where P=(Fo^2^+2Fc^2^)/3'
_refine_ls_weighting_scheme calc
_refine_ls_wR_factor_gt 0.0950
_refine_ls_wR_factor_ref 0.0976
_reflns_number_gt 3115
_reflns_number_total 3403
_reflns_threshold_expression I>2\s(I)
_cod_data_source_file ic060822isup1.cif
_cod_data_source_block bt768
_cod_depositor_comments
;
The following automatic conversions were performed:

'_symmetry_cell_setting' value 'Monoclinic' changed to 'monoclinic'
according to /home/saulius/struct/CIF-dictionaries/cif_core.dic
dictionary named 'cif_core.dic' version 2.4.2 from 2011-04-26.

Automatic conversion script
Id: cif_fix_values 1891 2012-01-12 08:04:46Z andrius 
;
_cod_original_sg_symbol_H-M P2(1)/c
_cod_database_code 4332761

loop_
_symmetry_equiv_pos_as_xyz
'x, y, z'
'-x, y+1/2, -z+1/2'
'-x, -y, -z'
'x, -y-1/2, z-1/2'

loop_
_atom_site_label
_atom_site_type_symbol
_atom_site_fract_x
_atom_site_fract_y
_atom_site_fract_z
_atom_site_U_iso_or_equiv
_atom_site_adp_type
_atom_site_occupancy
_atom_site_symmetry_multiplicity
_atom_site_calc_flag
_atom_site_refinement_flags
Pd1 Pd 0.99750(6) 0.35668(3) 0.47562(3) 0.00837(14) Uani 1 1 d .
I1 I 1.26062(6) 0.37694(3) 0.38558(3) 0.01373(14) Uani 1 1 d .
I2 I 0.72520(6) 0.32839(3) 0.55707(3) 0.01371(14) Uani 1 1 d .
C1 C 1.4018(13) 0.0920(6) 0.4481(6) 0.035(2) Uani 1 1 d .
H1A H 1.3445 0.0352 0.4389 0.053 Uiso 1 1 calc R
H1B H 1.5267 0.0838 0.4501 0.053 Uiso 1 1 calc R
H1C H 1.3647 0.1318 0.4015 0.053 Uiso 1 1 calc R
C2 C 1.3550(10) 0.1305(5) 0.5311(5) 0.0199(17) Uani 1 1 d .
H2A H 1.4114 0.1883 0.5395 0.024 Uiso 1 1 calc R
H2B H 1.3996 0.0919 0.5783 0.024 Uiso 1 1 calc R
C3 C 1.1622(10) 0.1417(5) 0.5347(5) 0.0169(16) Uani 1 1 d .
H3A H 1.1180 0.1792 0.4867 0.020 Uiso 1 1 calc R
H3B H 1.1068 0.0836 0.5269 0.020 Uiso 1 1 calc R
C4 C 1.1087(9) 0.1817(5) 0.6164(5) 0.0163(16) Uani 1 1 d .
H4A H 0.9818 0.1866 0.6131 0.020 Uiso 1 1 calc R
H4B H 1.1451 0.1426 0.6646 0.020 Uiso 1 1 calc R
N5 N 1.1853(7) 0.2690(4) 0.6322(4) 0.0103(12) Uani 1 1 d .
C6 C 1.3070(9) 0.2871(5) 0.6988(5) 0.0130(15) Uani 1 1 d .
H6 H 1.3465 0.2463 0.7415 0.016 Uiso 1 1 calc R
N7 N 1.3598(8) 0.3681(4) 0.6946(4) 0.0170(14) Uani 1 1 d .
N8 N 1.2636(7) 0.4007(4) 0.6229(4) 0.0085(12) Uani 1 1 d .
C9 C 1.1578(9) 0.3413(5) 0.5834(5) 0.0111(14) Uani 1 1 d U
C10 C 0.9883(11) 0.0402(5) 0.3065(7) 0.033(2) Uani 1 1 d .
H10A H 1.0525 0.0761 0.2687 0.049 Uiso 1 1 calc R
H10B H 0.9907 -0.0212 0.2884 0.049 Uiso 1 1 calc R
H10C H 1.0411 0.0453 0.3648 0.049 Uiso 1 1 calc R
C11 C 0.8075(12) 0.0710(5) 0.3030(7) 0.033(2) Uani 1 1 d .
H11A H 0.7431 0.0299 0.3371 0.040 Uiso 1 1 calc R
H11B H 0.7582 0.0659 0.2435 0.040 Uiso 1 1 calc R
C12 C 0.7724(10) 0.1622(5) 0.3327(5) 0.0177(16) Uani 1 1 d .
H12A H 0.7904 0.1640 0.3954 0.021 Uiso 1 1 calc R
H12B H 0.6503 0.1767 0.3165 0.021 Uiso 1 1 calc R
C13 C 0.8863(9) 0.2315(4) 0.2959(5) 0.0121(15) Uani 1 1 d .
H13A H 1.0018 0.2302 0.3271 0.015 Uiso 1 1 calc R
H13B H 0.8998 0.2177 0.2356 0.015 Uiso 1 1 calc R
N14 N 0.8123(7) 0.3199(4) 0.3019(4) 0.0116(12) Uani 1 1 d .
C15 C 0.6912(9) 0.3545(5) 0.2422(5) 0.0131(15) Uani 1 1 d .
H15 H 0.6514 0.3284 0.1897 0.016 Uiso 1 1 calc R
C16 C 0.6408(9) 0.4308(4) 0.2718(4) 0.0100(14) Uani 1 1 d .
H16 H 0.5581 0.4696 0.2447 0.012 Uiso 1 1 calc R
N17 N 0.7320(7) 0.4428(4) 0.3494(4) 0.0101(12) Uani 1 1 d .
C18 C 0.8393(9) 0.3742(4) 0.3697(4) 0.0098(14) Uani 1 1 d U
C19 C 0.6966(9) 0.5123(4) 0.4082(4) 0.0101(14) Uani 1 1 d .
H19A H 0.7651 0.5020 0.4629 0.012 Uiso 1 1 calc R
H19B H 0.5734 0.5102 0.4190 0.012 Uiso 1 1 calc R

loop_
_atom_site_aniso_label
_atom_site_aniso_U_11
_atom_site_aniso_U_22
_atom_site_aniso_U_33
_atom_site_aniso_U_23
_atom_site_aniso_U_13
_atom_site_aniso_U_12
Pd1 0.0041(3) 0.0081(3) 0.0133(3) -0.0001(2) 0.0029(2) -0.00076(19)
I1 0.0071(2) 0.0182(3) 0.0168(3) -0.00387(19) 0.00589(18) -0.00443(17)
I2 0.0056(2) 0.0186(3) 0.0177(3) 0.00505(19) 0.00511(17) 0.00056(18)
C1 0.039(6) 0.030(5) 0.041(6) 0.000(4) 0.027(5) 0.006(4)
C2 0.017(4) 0.013(4) 0.031(5) -0.002(3) 0.012(3) 0.002(3)
C3 0.015(4) 0.009(3) 0.027(4) 0.000(3) 0.001(3) -0.008(3)
C4 0.010(4) 0.008(3) 0.031(4) 0.005(3) 0.007(3) -0.003(3)
N5 0.009(3) 0.008(3) 0.015(3) -0.001(2) 0.003(2) -0.001(2)
C6 0.009(3) 0.015(4) 0.016(4) 0.003(3) 0.007(3) -0.001(3)
N7 0.014(3) 0.017(3) 0.020(3) 0.000(3) -0.001(3) 0.005(3)
N8 0.003(3) 0.014(3) 0.008(3) 0.001(2) -0.001(2) 0.002(2)
C9 0.008(3) 0.011(3) 0.014(3) -0.001(2) 0.005(2) 0.001(2)
C10 0.025(5) 0.012(4) 0.064(7) -0.001(4) 0.019(5) -0.001(3)
C11 0.030(5) 0.014(4) 0.059(7) -0.004(4) 0.018(5) -0.007(4)
C12 0.012(4) 0.018(4) 0.025(4) 0.002(3) 0.012(3) -0.004(3)
C13 0.008(3) 0.010(3) 0.019(4) -0.002(3) 0.007(3) 0.001(3)
N14 0.010(3) 0.011(3) 0.015(3) -0.002(2) 0.006(2) -0.001(2)
C15 0.006(3) 0.019(4) 0.015(4) 0.003(3) 0.006(3) -0.004(3)
C16 0.008(3) 0.009(3) 0.013(4) 0.001(3) 0.001(3) -0.002(3)
N17 0.009(3) 0.008(3) 0.013(3) 0.001(2) 0.003(2) -0.001(2)
C18 0.005(3) 0.012(3) 0.013(3) 0.002(2) 0.004(2) -0.003(2)
C19 0.008(3) 0.008(3) 0.015(4) 0.001(3) 0.005(3) 0.002(3)

loop_
_atom_type_symbol
_atom_type_description
_atom_type_scat_dispersion_real
_atom_type_scat_dispersion_imag
_atom_type_scat_source
C C 0.0033 0.0016 'International Tables Vol C Tables 4.2.6.8 and 6.1.1.4'
H H 0.0000 0.0000 'International Tables Vol C Tables 4.2.6.8 and 6.1.1.4'
N N 0.0061 0.0033 'International Tables Vol C Tables 4.2.6.8 and 6.1.1.4'
Pd Pd -0.9988 1.0072 'International Tables Vol C Tables 4.2.6.8 and 6.1.1.4'
I I -0.4742 1.8119 'International Tables Vol C Tables 4.2.6.8 and 6.1.1.4'

loop_
_geom_angle_atom_site_label_1
_geom_angle_atom_site_label_2
_geom_angle_atom_site_label_3
_geom_angle
_geom_angle_site_symmetry_1
_geom_angle_site_symmetry_3
C18 Pd1 C9 179.0(3) . .
C18 Pd1 I2 87.99(19) . .
C9 Pd1 I2 92.06(19) . .
C18 Pd1 I1 89.18(19) . .
C9 Pd1 I1 90.82(19) . .
I2 Pd1 I1 175.78(3) . .
C2 C1 H1A 109.5 . .
C2 C1 H1B 109.5 . .
H1A C1 H1B 109.5 . .
C2 C1 H1C 109.5 . .
H1A C1 H1C 109.5 . .
H1B C1 H1C 109.5 . .
C1 C2 C3 112.9(7) . .
C1 C2 H2A 109.0 . .
C3 C2 H2A 109.0 . .
C1 C2 H2B 109.0 . .
C3 C2 H2B 109.0 . .
H2A C2 H2B 107.8 . .
C4 C3 C2 114.9(7) . .
C4 C3 H3A 108.5 . .
C2 C3 H3A 108.5 . .
C4 C3 H3B 108.5 . .
C2 C3 H3B 108.5 . .
H3A C3 H3B 107.5 . .
N5 C4 C3 111.8(6) . .
N5 C4 H4A 109.3 . .
C3 C4 H4A 109.3 . .
N5 C4 H4B 109.3 . .
C3 C4 H4B 109.3 . .
H4A C4 H4B 107.9 . .
C9 N5 C6 109.7(6) . .
C9 N5 C4 126.8(6) . .
C6 N5 C4 123.4(6) . .
N7 C6 N5 110.4(6) . .
N7 C6 H6 124.8 . .
N5 C6 H6 124.8 . .
C6 N7 N8 103.2(6) . .
C9 N8 N7 113.8(6) . .
C9 N8 C19 126.7(6) . 3_766
N7 N8 C19 118.8(6) . 3_766
N8 C9 N5 102.9(6) . .
N8 C9 Pd1 128.3(5) . .
N5 C9 Pd1 128.8(5) . .
C11 C10 H10A 109.5 . .
C11 C10 H10B 109.5 . .
H10A C10 H10B 109.5 . .
C11 C10 H10C 109.5 . .
H10A C10 H10C 109.5 . .
H10B C10 H10C 109.5 . .
C10 C11 C12 118.7(8) . .
C10 C11 H11A 107.6 . .
C12 C11 H11A 107.6 . .
C10 C11 H11B 107.6 . .
C12 C11 H11B 107.6 . .
H11A C11 H11B 107.1 . .
C11 C12 C13 113.3(6) . .
C11 C12 H12A 108.9 . .
C13 C12 H12A 108.9 . .
C11 C12 H12B 108.9 . .
C13 C12 H12B 108.9 . .
H12A C12 H12B 107.7 . .
N14 C13 C12 111.5(6) . .
N14 C13 H13A 109.3 . .
C12 C13 H13A 109.3 . .
N14 C13 H13B 109.3 . .
C12 C13 H13B 109.3 . .
H13A C13 H13B 108.0 . .
C18 N14 C15 111.0(6) . .
C18 N14 C13 125.1(6) . .
C15 N14 C13 123.6(6) . .
C16 C15 N14 107.5(6) . .
C16 C15 H15 126.3 . .
N14 C15 H15 126.3 . .
C15 C16 N17 106.5(6) . .
C15 C16 H16 126.8 . .
N17 C16 H16 126.8 . .
C18 N17 C16 111.7(6) . .
C18 N17 C19 123.8(6) . .
C16 N17 C19 123.7(6) . .
N14 C18 N17 103.4(6) . .
N14 C18 Pd1 128.3(5) . .
N17 C18 Pd1 128.3(5) . .
N17 C19 N8 113.0(5) . 3_766
N17 C19 H19A 109.0 . .
N8 C19 H19A 109.0 3_766 .
N17 C19 H19B 109.0 . .
N8 C19 H19B 109.0 3_766 .
H19A C19 H19B 107.8 . .

loop_
_geom_bond_atom_site_label_1
_geom_bond_atom_site_label_2
_geom_bond_distance
_geom_bond_site_symmetry_2
Pd1 C18 2.013(7) .
Pd1 C9 2.041(7) .
Pd1 I2 2.6105(7) .
Pd1 I1 2.6124(7) .
C1 C2 1.511(12) .
C1 H1A 0.9800 .
C1 H1B 0.9800 .
C1 H1C 0.9800 .
C2 C3 1.519(11) .
C2 H2A 0.9900 .
C2 H2B 0.9900 .
C3 C4 1.518(11) .
C3 H3A 0.9900 .
C3 H3B 0.9900 .
C4 N5 1.473(9) .
C4 H4A 0.9900 .
C4 H4B 0.9900 .
N5 C9 1.352(9) .
N5 C6 1.385(9) .
C6 N7 1.307(10) .
C6 H6 0.9500 .
N7 N8 1.396(8) .
N8 C9 1.344(9) .
N8 C19 1.459(9) 3_766
C10 C11 1.483(12) .
C10 H10A 0.9800 .
C10 H10B 0.9800 .
C10 H10C 0.9800 .
C11 C12 1.501(11) .
C11 H11A 0.9900 .
C11 H11B 0.9900 .
C12 C13 1.528(10) .
C12 H12A 0.9900 .
C12 H12B 0.9900 .
C13 N14 1.474(9) .
C13 H13A 0.9900 .
C13 H13B 0.9900 .
N14 C18 1.356(9) .
N14 C15 1.383(9) .
C15 C16 1.326(10) .
C15 H15 0.9500 .
C16 N17 1.378(9) .
C16 H16 0.9500 .
N17 C18 1.362(9) .
N17 C19 1.454(9) .
C19 N8 1.459(9) 3_766
C19 H19A 0.9900 .
C19 H19B 0.9900 .
